data_4315615
loop_
_publ_author_name
'Marina A. Katkova'
'Tatyana V. Balashova'
'Vasilii A. Ilichev'
'Alexey N. Konev'
'Nikolai A. Isachenkov'
'Georgy K. Fukin'
'Sergey Yu. Ketkov'
'Mikhail N. Bochkarev'

_publ_section_title
;
 Synthesis, Structures, and Electroluminescent Properties of Scandium
 N,O-Chelated Complexes toward Near-White Organic Light-Emitting Diodes
;
_journal_name_full 'Inorganic Chemistry'
_journal_page_first 5094
_journal_page_last 5100
_journal_paper_doi 10.1021/ic1002429
_journal_volume 49
_journal_year 2010
_chemical_formula_sum 'C39 H24 N3 O6 Sc'
_chemical_formula_weight 675.57
_chemical_name_systematic
; 
 ? 
;
_space_group_IT_number 14
_symmetry_cell_setting monoclinic
_symmetry_space_group_name_Hall '-P 2ybc'
_symmetry_space_group_name_H-M 'P 1 21/c 1'
_atom_sites_solution_hydrogens geom
_atom_sites_solution_primary direct
_atom_sites_solution_secondary difmap
_audit_creation_method SHELXL-97
_cell_angle_alpha 90.00
_cell_angle_beta 93.1060(10)
_cell_angle_gamma 90.00
_cell_formula_units_Z 4
_cell_length_a 9.9164(4)
_cell_length_b 18.7888(8)
_cell_length_c 16.3723(7)
_cell_measurement_reflns_used 900
_cell_measurement_temperature 100(2)
_cell_measurement_theta_max 30
_cell_measurement_theta_min 2
_cell_volume 3046.0(2)
_computing_cell_refinement 'Bruker SMART'
_computing_data_collection 'Bruker SMART'
_computing_data_reduction 'Bruker SHELXTL'
_computing_molecular_graphics 'Bruker SHELXTL'
_computing_publication_material 'Bruker SHELXTL'
_computing_structure_refinement 'SHELXL-97 (Sheldrick, 1997)'
_computing_structure_solution 'SHELXS-97 (Sheldrick, 1990)'
_diffrn_ambient_temperature 100(2)
_diffrn_measured_fraction_theta_full 0.997
_diffrn_measured_fraction_theta_max 0.997
_diffrn_measurement_device_type 'CCD area detector'
_diffrn_measurement_method 'phi and omega scans'
_diffrn_radiation_monochromator graphite
_diffrn_radiation_source 'fine-focus sealed tube'
_diffrn_radiation_type MoK\a
_diffrn_radiation_wavelength 0.71073
_diffrn_reflns_av_R_equivalents 0.0412
_diffrn_reflns_av_sigmaI/netI 0.0344
_diffrn_reflns_limit_h_max 12
_diffrn_reflns_limit_h_min -12
_diffrn_reflns_limit_k_max 23
_diffrn_reflns_limit_k_min -23
_diffrn_reflns_limit_l_max 20
_diffrn_reflns_limit_l_min -20
_diffrn_reflns_number 25870
_diffrn_reflns_theta_full 26.00
_diffrn_reflns_theta_max 26.00
_diffrn_reflns_theta_min 2.06
_exptl_absorpt_coefficient_mu 0.299
_exptl_absorpt_correction_T_max 0.9481
_exptl_absorpt_correction_T_min 0.9000
_exptl_absorpt_correction_type multi-scan
_exptl_absorpt_process_details 'SADABS (Sheldrick, 2008a)'
_exptl_crystal_colour yellow
_exptl_crystal_density_diffrn 1.473
_exptl_crystal_density_method 'not measured'
_exptl_crystal_description prism
_exptl_crystal_F_000 1392
_exptl_crystal_size_max 0.36
_exptl_crystal_size_mid 0.22
_exptl_crystal_size_min 0.18
_refine_diff_density_max 1.525
_refine_diff_density_min -0.611
_refine_diff_density_rms 0.087
_refine_ls_extinction_method none
_refine_ls_goodness_of_fit_ref 1.064
_refine_ls_hydrogen_treatment constr
_refine_ls_matrix_type full
_refine_ls_number_parameters 442
_refine_ls_number_reflns 5967
_refine_ls_number_restraints 0
_refine_ls_restrained_S_all 1.064
_refine_ls_R_factor_all 0.0776
_refine_ls_R_factor_gt 0.0578
_refine_ls_shift/su_max 0.000
_refine_ls_shift/su_mean 0.000
_refine_ls_structure_factor_coef Fsqd
_refine_ls_weighting_details 'calc w=1/[\s^2^(Fo^2^)+(0.0858P)^2^+1.8095P] where P=(Fo^2^+2Fc^2^)/3'
_refine_ls_weighting_scheme calc
_refine_ls_wR_factor_gt 0.1423
_refine_ls_wR_factor_ref 0.1522
_reflns_number_gt 4585
_reflns_number_total 5967
_reflns_threshold_expression >2sigma(I)
_cod_data_source_file ic1002429_si_002.cif
_cod_data_source_block scon1m
_cod_depositor_comments
;
The following automatic conversions were performed:

'_symmetry_cell_setting' value 'Monoclinic' changed to 'monoclinic'
according to the built-in table from CIF Core dictionary named
'cif_core.dic' version 2.4.1 from 2010-06-29.

Automatic conversion script
Id: cif_fix_values 1646 2011-03-28 12:23:43Z adriana 
;
_cod_database_code 4315615

loop_
_symmetry_equiv_pos_as_xyz
'x, y, z'
'-x, y+1/2, -z+1/2'
'-x, -y, -z'
'x, -y-1/2, z-1/2'

loop_
_atom_site_label
_atom_site_type_symbol
_atom_site_fract_x
_atom_site_fract_y
_atom_site_fract_z
_atom_site_U_iso_or_equiv
_atom_site_adp_type
_atom_site_occupancy
_atom_site_symmetry_multiplicity
_atom_site_calc_flag
_atom_site_refinement_flags
_atom_site_disorder_assembly
_atom_site_disorder_group
Sc1 Sc 0.38495(5) 0.05575(3) 0.23925(3) 0.02261(16) Uani 1 1 d . . .
O1 O 0.44673(19) -0.04575(10) 0.23640(11) 0.0262(4) Uani 1 1 d . . .
O2 O 0.65038(19) -0.00093(10) 0.46202(12) 0.0276(4) Uani 1 1 d . . .
O3 O 0.27088(19) 0.06037(11) 0.13546(12) 0.0300(5) Uani 1 1 d . . .
O4 O 0.63283(18) 0.10888(10) 0.02614(11) 0.0263(4) Uani 1 1 d . . .
O5 O 0.31971(18) 0.14319(9) 0.29499(11) 0.0248(4) Uani 1 1 d . . .
O6 O 0.01341(19) 0.00726(11) 0.36928(12) 0.0309(5) Uani 1 1 d . . .
N1 N 0.5349(2) 0.04920(11) 0.35500(14) 0.0234(5) Uani 1 1 d . . .
N2 N 0.5435(2) 0.09584(12) 0.14886(13) 0.0234(5) Uani 1 1 d . . .
N3 N 0.1943(2) 0.01332(12) 0.29336(14) 0.0261(5) Uani 1 1 d . . .
C1 C 0.4956(3) -0.09687(14) 0.28419(17) 0.0250(6) Uani 1 1 d . . .
C2 C 0.4855(3) -0.16817(15) 0.25901(18) 0.0300(6) Uani 1 1 d . . .
H2A H 0.4425 -0.1789 0.2072 0.036 Uiso 1 1 calc R . .
C3 C 0.5360(3) -0.22269(15) 0.30715(18) 0.0327(7) Uani 1 1 d . . .
H3A H 0.5278 -0.2703 0.2880 0.039 Uiso 1 1 calc R . .
C4 C 0.5994(3) -0.20925(15) 0.38400(19) 0.0311(6) Uani 1 1 d . . .
H4A H 0.6341 -0.2473 0.4170 0.037 Uiso 1 1 calc R . .
C5 C 0.6108(3) -0.13972(15) 0.41116(18) 0.0276(6) Uani 1 1 d . . .
H5A H 0.6527 -0.1299 0.4635 0.033 Uiso 1 1 calc R . .
C6 C 0.5604(3) -0.08352(14) 0.36154(17) 0.0245(6) Uani 1 1 d . . .
C7 C 0.5775(3) -0.01035(14) 0.38962(16) 0.0228(6) Uani 1 1 d . . .
C8 C 0.5849(3) 0.10338(14) 0.40795(16) 0.0240(6) Uani 1 1 d . . .
C9 C 0.6568(3) 0.07213(14) 0.47317(17) 0.0255(6) Uani 1 1 d . . .
C10 C 0.7210(3) 0.10904(16) 0.53635(18) 0.0312(6) Uani 1 1 d . . .
H10A H 0.7678 0.0856 0.5808 0.037 Uiso 1 1 calc R . .
C11 C 0.7135(3) 0.18196(17) 0.53120(18) 0.0327(7) Uani 1 1 d . . .
H11A H 0.7559 0.2100 0.5735 0.039 Uiso 1 1 calc R . .
C12 C 0.6446(3) 0.21591(15) 0.46499(18) 0.0298(6) Uani 1 1 d . . .
H12A H 0.6430 0.2664 0.4629 0.036 Uiso 1 1 calc R . .
C13 C 0.5785(3) 0.17743(15) 0.40233(18) 0.0283(6) Uani 1 1 d . . .
H13A H 0.5311 0.2004 0.3578 0.034 Uiso 1 1 calc R . .
C14 C 0.2785(3) 0.06244(14) 0.05600(16) 0.0244(6) Uani 1 1 d . . .
C15 C 0.1617(3) 0.04845(14) 0.00448(17) 0.0265(6) Uani 1 1 d . . .
H15A H 0.0784 0.0381 0.0280 0.032 Uiso 1 1 calc R . .
C16 C 0.1684(3) 0.04971(14) -0.07951(17) 0.0263(6) Uani 1 1 d . . .
H16A H 0.0898 0.0400 -0.1134 0.032 Uiso 1 1 calc R . .
C17 C 0.2892(3) 0.06503(15) -0.11465(17) 0.0276(6) Uani 1 1 d . . .
H17A H 0.2929 0.0657 -0.1725 0.033 Uiso 1 1 calc R . .
C18 C 0.4029(3) 0.07920(15) -0.06656(17) 0.0272(6) Uani 1 1 d . . .
H18A H 0.4850 0.0895 -0.0914 0.033 Uiso 1 1 calc R . .
C19 C 0.4002(3) 0.07876(14) 0.01851(17) 0.0236(6) Uani 1 1 d . . .
C20 C 0.5227(3) 0.09365(13) 0.06873(15) 0.0202(5) Uani 1 1 d . . .
C21 C 0.6831(3) 0.11485(14) 0.16131(17) 0.0242(6) Uani 1 1 d . . .
C22 C 0.7339(3) 0.12234(14) 0.08527(17) 0.0261(6) Uani 1 1 d . . .
C23 C 0.8671(3) 0.14026(15) 0.07179(18) 0.0288(6) Uani 1 1 d . . .
H23A H 0.8996 0.1448 0.0185 0.035 Uiso 1 1 calc R . .
C24 C 0.9487(3) 0.15089(15) 0.14230(19) 0.0309(7) Uani 1 1 d . . .
H24A H 1.0410 0.1631 0.1378 0.037 Uiso 1 1 calc R . .
C25 C 0.8976(3) 0.14397(16) 0.21972(19) 0.0323(7) Uani 1 1 d . . .
H25A H 0.9562 0.1522 0.2666 0.039 Uiso 1 1 calc R . .
C26 C 0.7649(3) 0.12562(16) 0.23074(18) 0.0308(6) Uani 1 1 d . . .
H26A H 0.7317 0.1207 0.2838 0.037 Uiso 1 1 calc R . .
C27 C 0.2403(3) 0.16166(14) 0.35376(16) 0.0241(6) Uani 1 1 d . . .
C28 C 0.2458(3) 0.23109(15) 0.38641(17) 0.0282(6) Uani 1 1 d . . .
H28A H 0.3073 0.2645 0.3658 0.034 Uiso 1 1 calc R . .
C29 C 0.1645(3) 0.25121(16) 0.44699(18) 0.0320(7) Uani 1 1 d . . .
H29A H 0.1706 0.2983 0.4679 0.038 Uiso 1 1 calc R . .
C30 C 0.0723(3) 0.20364(16) 0.47890(19) 0.0336(7) Uani 1 1 d . . .
H30A H 0.0172 0.2181 0.5216 0.040 Uiso 1 1 calc R . .
C31 C 0.0623(3) 0.13620(16) 0.44812(18) 0.0312(6) Uani 1 1 d . . .
H31A H -0.0009 0.1039 0.4691 0.037 Uiso 1 1 calc R . .
C32 C 0.1455(3) 0.11405(15) 0.38521(17) 0.0263(6) Uani 1 1 d . . .
C33 C 0.1240(3) 0.04500(15) 0.34826(17) 0.0262(6) Uani 1 1 d . . .
C34 C 0.1232(3) -0.04998(14) 0.27334(17) 0.0278(6) Uani 1 1 d . . .
C35 C 0.0138(3) -0.05358(15) 0.32060(18) 0.0303(6) Uani 1 1 d . . .
C36 C -0.0777(3) -0.10925(17) 0.3195(2) 0.0379(7) Uani 1 1 d . . .
H36A H -0.1524 -0.1103 0.3534 0.045 Uiso 1 1 calc R . .
C37 C -0.0519(3) -0.16328(17) 0.2650(2) 0.0388(8) Uani 1 1 d . . .
H37A H -0.1104 -0.2033 0.2618 0.047 Uiso 1 1 calc R . .
C38 C 0.0561(3) -0.16100(17) 0.2152(2) 0.0387(8) Uani 1 1 d . . .
H38A H 0.0686 -0.1990 0.1781 0.046 Uiso 1 1 calc R . .
C39 C 0.1479(3) -0.10414(15) 0.21795(19) 0.0329(7) Uani 1 1 d . . .
H39A H 0.2225 -0.1026 0.1840 0.040 Uiso 1 1 calc R . .

loop_
_atom_site_aniso_label
_atom_site_aniso_U_11
_atom_site_aniso_U_22
_atom_site_aniso_U_33
_atom_site_aniso_U_23
_atom_site_aniso_U_13
_atom_site_aniso_U_12
Sc1 0.0290(3) 0.0203(3) 0.0189(3) 0.00116(19) 0.0039(2) 0.0013(2)
O1 0.0342(11) 0.0219(10) 0.0228(10) 0.0010(7) 0.0044(8) 0.0027(8)
O2 0.0274(10) 0.0254(10) 0.0296(11) 0.0025(8) -0.0022(8) -0.0003(8)
O3 0.0260(10) 0.0402(12) 0.0241(10) 0.0031(9) 0.0036(8) -0.0015(9)
O4 0.0248(10) 0.0296(10) 0.0245(10) 0.0023(8) 0.0019(8) 0.0002(8)
O5 0.0289(10) 0.0214(9) 0.0245(10) 0.0016(8) 0.0040(8) 0.0004(8)
O6 0.0264(10) 0.0298(11) 0.0367(12) 0.0026(9) 0.0038(9) -0.0013(8)
N1 0.0250(11) 0.0202(11) 0.0250(12) -0.0030(9) 0.0021(9) -0.0009(9)
N2 0.0233(11) 0.0238(12) 0.0232(12) 0.0000(9) 0.0014(9) 0.0000(9)
N3 0.0268(12) 0.0242(12) 0.0268(12) 0.0005(9) -0.0046(10) -0.0017(9)
C1 0.0267(14) 0.0246(14) 0.0246(14) 0.0033(11) 0.0099(11) 0.0007(11)
C2 0.0396(16) 0.0257(14) 0.0251(15) 0.0004(12) 0.0070(12) 0.0028(12)
C3 0.0424(17) 0.0216(14) 0.0346(16) -0.0024(12) 0.0088(13) 0.0021(12)
C4 0.0338(16) 0.0238(14) 0.0359(16) 0.0061(12) 0.0038(13) 0.0041(12)
C5 0.0253(14) 0.0270(15) 0.0305(15) -0.0009(12) 0.0021(11) -0.0007(11)
C6 0.0225(13) 0.0191(13) 0.0325(15) 0.0021(11) 0.0071(11) 0.0011(10)
C7 0.0186(13) 0.0262(14) 0.0235(14) 0.0015(11) 0.0019(10) -0.0001(10)
C8 0.0227(13) 0.0258(14) 0.0238(14) -0.0041(11) 0.0044(11) -0.0029(10)
C9 0.0248(14) 0.0217(13) 0.0306(15) 0.0019(11) 0.0067(11) -0.0027(11)
C10 0.0286(15) 0.0354(17) 0.0293(15) 0.0034(12) -0.0006(12) -0.0028(12)
C11 0.0313(16) 0.0365(17) 0.0304(16) -0.0074(13) 0.0024(12) -0.0067(12)
C12 0.0332(15) 0.0232(14) 0.0333(16) -0.0031(12) 0.0031(12) -0.0053(12)
C13 0.0303(15) 0.0259(14) 0.0288(15) 0.0024(12) 0.0025(12) 0.0010(11)
C14 0.0358(15) 0.0205(13) 0.0166(13) 0.0026(10) -0.0003(11) 0.0059(11)
C15 0.0252(14) 0.0240(14) 0.0307(15) 0.0001(11) 0.0055(11) -0.0007(11)
C16 0.0261(14) 0.0256(14) 0.0263(14) -0.0006(11) -0.0065(11) 0.0006(11)
C17 0.0352(16) 0.0260(14) 0.0214(14) 0.0028(11) 0.0009(11) 0.0036(12)
C18 0.0266(14) 0.0265(14) 0.0288(15) 0.0027(12) 0.0037(11) 0.0006(11)
C19 0.0239(14) 0.0178(12) 0.0290(15) -0.0004(11) -0.0002(11) 0.0026(10)
C20 0.0239(13) 0.0153(12) 0.0216(13) 0.0025(10) 0.0043(10) 0.0024(10)
C21 0.0222(13) 0.0196(13) 0.0310(15) 0.0036(11) 0.0034(11) 0.0002(10)
C22 0.0284(14) 0.0199(13) 0.0292(15) 0.0010(11) -0.0063(11) 0.0024(11)
C23 0.0308(15) 0.0257(14) 0.0305(15) 0.0037(12) 0.0070(12) 0.0020(12)
C24 0.0174(13) 0.0285(15) 0.0468(18) 0.0038(13) 0.0012(12) -0.0017(11)
C25 0.0302(16) 0.0333(16) 0.0327(16) 0.0031(13) -0.0055(12) -0.0017(12)
C26 0.0328(16) 0.0314(15) 0.0282(15) 0.0011(12) 0.0021(12) -0.0018(12)
C27 0.0248(14) 0.0243(14) 0.0227(13) 0.0034(11) -0.0035(11) 0.0052(11)
C28 0.0308(15) 0.0230(14) 0.0306(15) 0.0024(11) 0.0000(12) 0.0033(11)
C29 0.0347(16) 0.0282(15) 0.0328(16) -0.0016(12) -0.0006(13) 0.0089(12)
C30 0.0329(16) 0.0349(16) 0.0334(16) -0.0018(13) 0.0055(13) 0.0102(13)
C31 0.0267(15) 0.0354(16) 0.0319(16) 0.0031(13) 0.0050(12) 0.0027(12)
C32 0.0262(14) 0.0255(14) 0.0265(14) 0.0005(11) -0.0035(11) 0.0060(11)
C33 0.0206(13) 0.0307(15) 0.0270(14) 0.0069(12) -0.0016(11) 0.0011(11)
C34 0.0311(15) 0.0223(14) 0.0288(15) 0.0001(11) -0.0110(12) -0.0011(11)
C35 0.0298(15) 0.0281(15) 0.0324(16) 0.0055(12) -0.0049(12) -0.0002(12)
C36 0.0286(16) 0.0391(18) 0.0451(19) 0.0101(15) -0.0071(14) -0.0053(13)
C37 0.0360(17) 0.0305(16) 0.048(2) 0.0051(14) -0.0141(15) -0.0109(13)
C38 0.0437(18) 0.0286(16) 0.0419(18) -0.0027(14) -0.0173(15) -0.0046(13)
C39 0.0354(16) 0.0282(15) 0.0346(17) 0.0005(12) -0.0045(13) -0.0004(12)

loop_
_atom_type_symbol
_atom_type_description
_atom_type_scat_dispersion_real
_atom_type_scat_dispersion_imag
_atom_type_scat_source
C C 0.0033 0.0016 'International Tables Vol C Tables 4.2.6.8 and 6.1.1.4'
H H 0.0000 0.0000 'International Tables Vol C Tables 4.2.6.8 and 6.1.1.4'
N N 0.0061 0.0033 'International Tables Vol C Tables 4.2.6.8 and 6.1.1.4'
O O 0.0106 0.0060 'International Tables Vol C Tables 4.2.6.8 and 6.1.1.4'
Sc Sc 0.2519 0.3716 'International Tables Vol C Tables 4.2.6.8 and 6.1.1.4'

loop_
_geom_angle_atom_site_label_1
_geom_angle_atom_site_label_2
_geom_angle_atom_site_label_3
_geom_angle
_geom_angle_site_symmetry_1
_geom_angle_site_symmetry_3
_geom_angle_publ_flag
O3 Sc1 O5 99.81(8) . . ?
O3 Sc1 O1 100.48(8) . . ?
O5 Sc1 O1 153.82(8) . . ?
O3 Sc1 N3 84.37(8) . . ?
O5 Sc1 N3 79.30(8) . . ?
O1 Sc1 N3 86.40(8) . . ?
O3 Sc1 N2 79.42(8) . . ?
O5 Sc1 N2 105.58(8) . . ?
O1 Sc1 N2 94.29(8) . . ?
N3 Sc1 N2 163.64(8) . . ?
O3 Sc1 N1 175.28(8) . . ?
O5 Sc1 N1 83.18(8) . . ?
O1 Sc1 N1 77.75(8) . . ?
N3 Sc1 N1 99.82(8) . . ?
N2 Sc1 N1 96.29(8) . . ?
C1 O1 Sc1 141.68(18) . . ?
C7 O2 C9 105.1(2) . . ?
C14 O3 Sc1 142.11(19) . . ?
C20 O4 C22 104.6(2) . . ?
C27 O5 Sc1 140.02(17) . . ?
C33 O6 C35 104.8(2) . . ?
C7 N1 C8 104.8(2) . . ?
C7 N1 Sc1 124.60(18) . . ?
C8 N1 Sc1 130.17(18) . . ?
C20 N2 C21 104.3(2) . . ?
C20 N2 Sc1 123.02(17) . . ?
C21 N2 Sc1 131.81(17) . . ?
C33 N3 C34 105.4(2) . . ?
C33 N3 Sc1 126.30(18) . . ?
C34 N3 Sc1 128.30(19) . . ?
O1 C1 C2 120.3(3) . . ?
O1 C1 C6 122.6(2) . . ?
C2 C1 C6 117.1(2) . . ?
C3 C2 C1 121.8(3) . . ?
C2 C3 C4 121.0(3) . . ?
C5 C4 C3 119.0(3) . . ?
C4 C5 C6 120.2(3) . . ?
C5 C6 C1 121.0(3) . . ?
C5 C6 C7 119.6(3) . . ?
C1 C6 C7 119.4(2) . . ?
N1 C7 O2 114.0(2) . . ?
N1 C7 C6 129.7(2) . . ?
O2 C7 C6 116.3(2) . . ?
C9 C8 C13 119.6(3) . . ?
C9 C8 N1 108.5(2) . . ?
C13 C8 N1 131.8(3) . . ?
C10 C9 C8 124.5(3) . . ?
C10 C9 O2 128.0(3) . . ?
C8 C9 O2 107.5(2) . . ?
C9 C10 C11 115.8(3) . . ?
C10 C11 C12 121.5(3) . . ?
C13 C12 C11 121.6(3) . . ?
C12 C13 C8 116.9(3) . . ?
O3 C14 C19 122.3(2) . . ?
O3 C14 C15 119.7(3) . . ?
C19 C14 C15 118.0(2) . . ?
C16 C15 C14 120.5(3) . . ?
C15 C16 C17 120.4(3) . . ?
C18 C17 C16 120.4(3) . . ?
C17 C18 C19 121.0(3) . . ?
C18 C19 C14 119.8(2) . . ?
C18 C19 C20 120.2(2) . . ?
C14 C19 C20 120.0(2) . . ?
N2 C20 O4 114.7(2) . . ?
N2 C20 C19 130.5(2) . . ?
O4 C20 C19 114.8(2) . . ?
C26 C21 C22 120.3(3) . . ?
C26 C21 N2 132.5(3) . . ?
C22 C21 N2 107.2(2) . . ?
C21 C22 O4 109.2(2) . . ?
C21 C22 C23 124.4(3) . . ?
O4 C22 C23 126.4(3) . . ?
C24 C23 C22 114.7(3) . . ?
C23 C24 C25 121.2(3) . . ?
C26 C25 C24 122.5(3) . . ?
C21 C26 C25 116.9(3) . . ?
O5 C27 C28 120.4(2) . . ?
O5 C27 C32 122.2(2) . . ?
C28 C27 C32 117.4(3) . . ?
C29 C28 C27 121.3(3) . . ?
C28 C29 C30 121.2(3) . . ?
C31 C30 C29 119.4(3) . . ?
C30 C31 C32 120.5(3) . . ?
C27 C32 C31 120.2(3) . . ?
C27 C32 C33 120.1(2) . . ?
C31 C32 C33 119.4(3) . . ?
N3 C33 O6 113.7(2) . . ?
N3 C33 C32 128.7(3) . . ?
O6 C33 C32 117.6(2) . . ?
C35 C34 C39 120.3(3) . . ?
C35 C34 N3 108.2(2) . . ?
C39 C34 N3 131.5(3) . . ?
C34 C35 C36 124.7(3) . . ?
C34 C35 O6 108.0(2) . . ?
C36 C35 O6 127.3(3) . . ?
C35 C36 C37 114.8(3) . . ?
C38 C37 C36 122.3(3) . . ?
C37 C38 C39 121.8(3) . . ?
C34 C39 C38 116.1(3) . . ?

loop_
_geom_bond_atom_site_label_1
_geom_bond_atom_site_label_2
_geom_bond_distance
_geom_bond_site_symmetry_2
_geom_bond_publ_flag
Sc1 O3 1.992(2) . ?
Sc1 O5 2.0036(19) . ?
Sc1 O1 2.0043(19) . ?
Sc1 N3 2.275(2) . ?
Sc1 N2 2.341(2) . ?
Sc1 N1 2.348(2) . ?
O1 C1 1.315(3) . ?
O2 C7 1.366(3) . ?
O2 C9 1.386(3) . ?
O3 C14 1.308(3) . ?
O4 C20 1.358(3) . ?
O4 C22 1.379(3) . ?
O5 C27 1.322(3) . ?
O6 C33 1.366(3) . ?
O6 C35 1.394(4) . ?
N1 C7 1.314(3) . ?
N1 C8 1.410(3) . ?
N2 C20 1.317(3) . ?
N2 C21 1.434(3) . ?
N3 C33 1.310(4) . ?
N3 C34 1.412(3) . ?
C1 C2 1.404(4) . ?
C1 C6 1.411(4) . ?
C2 C3 1.371(4) . ?
C3 C4 1.399(4) . ?
C4 C5 1.383(4) . ?
C5 C6 1.407(4) . ?
C6 C7 1.456(4) . ?
C8 C9 1.382(4) . ?
C8 C13 1.396(4) . ?
C9 C10 1.373(4) . ?
C10 C11 1.375(4) . ?
C11 C12 1.403(4) . ?
C12 C13 1.390(4) . ?
C14 C19 1.417(4) . ?
C14 C15 1.420(4) . ?
C15 C16 1.381(4) . ?
C16 C17 1.387(4) . ?
C17 C18 1.366(4) . ?
C18 C19 1.394(4) . ?
C19 C20 1.456(4) . ?
C21 C26 1.375(4) . ?
C21 C22 1.375(4) . ?
C22 C23 1.392(4) . ?
C23 C24 1.388(4) . ?
C24 C25 1.397(4) . ?
C25 C26 1.381(4) . ?
C27 C28 1.410(4) . ?
C27 C32 1.415(4) . ?
C28 C29 1.365(4) . ?
C29 C30 1.400(4) . ?
C30 C31 1.365(4) . ?
C31 C32 1.417(4) . ?
C32 C33 1.442(4) . ?
C34 C35 1.368(4) . ?
C34 C39 1.394(4) . ?
C35 C36 1.384(4) . ?
C36 C37 1.384(5) . ?
C37 C38 1.382(5) . ?
C38 C39 1.402(4) . ?
